data_1520574
loop_
_publ_author_name
'Hardegger, Leo A.'
'Habegger, Jacqueline'
'Donohoe, Timothy J.'

_publ_section_title
;
 Modular Synthesis of Highly Substituted Pyridines via Enolate
 \a-Alkenylation.
;
_journal_issue 13
_journal_name_full 'Organic letters'
_journal_page_first 3222
_journal_page_last 3225
_journal_paper_doi 10.1021/acs.orglett.5b01312
_journal_volume 17
_journal_year 2015
_chemical_formula_moiety 'C19 H17 N1 O1'
_chemical_formula_sum 'C19 H17 N O'
_chemical_formula_weight 275.35
_chemical_melting_point 381.0(10)
_chemical_name_systematic 4-(4-methoxyphenyl)-3-methyl-2-phenylpyridine
_space_group_IT_number 61
_symmetry_cell_setting orthorhombic
_symmetry_space_group_name_Hall '-P 2ac 2ab'
_symmetry_space_group_name_H-M 'P b c a'
_atom_sites_solution_hydrogens difmap
_atom_sites_solution_primary other
_audit_creation_date 2015-04-21
_audit_creation_method CRYSTALS_ver_14.61
_cell_angle_alpha 90
_cell_angle_beta 90
_cell_angle_gamma 90
_cell_formula_units_Z 8
_cell_length_a 7.4565(1)
_cell_length_b 18.3137(2)
_cell_length_c 20.6855(3)
_cell_measurement_reflns_used 3656
_cell_measurement_temperature 150
_cell_measurement_theta_max 27
_cell_measurement_theta_min 5
_cell_volume 2824.73(6)
_computing_cell_refinement 'DENZO/SCALEPACK (Otwinowski & Minor, 1997)'
_computing_data_collection 'COLLECT (Nonius, 2001).'
_computing_data_reduction 'DENZO/SCALEPACK (Otwinowski & Minor, 1997)'
_computing_molecular_graphics 'CAMERON (Watkin et al., 1996)'
_computing_publication_material 'CRYSTALS (Betteridge et al., 2003)'
_computing_structure_refinement 'CRYSTALS (Betteridge et al., 2003)'
_computing_structure_solution 'Superflip (Palatinus & Chapuis, 2007)'
_diffrn_ambient_temperature 150
_diffrn_measured_fraction_theta_full 0.993
_diffrn_measured_fraction_theta_max 0.993
_diffrn_measurement_device Area
_diffrn_measurement_device_type 'Nonius KappaCCD'
_diffrn_measurement_method \w
_diffrn_radiation_monochromator graphite
_diffrn_radiation_type 'Mo K\a'
_diffrn_radiation_wavelength 0.71073
_diffrn_reflns_av_R_equivalents 0.022
_diffrn_reflns_limit_h_max 9
_diffrn_reflns_limit_h_min -9
_diffrn_reflns_limit_k_max 23
_diffrn_reflns_limit_k_min -23
_diffrn_reflns_limit_l_max 26
_diffrn_reflns_limit_l_min -26
_diffrn_reflns_number 66732
_diffrn_reflns_theta_full 26.935
_diffrn_reflns_theta_max 27.485
_diffrn_reflns_theta_min 5.232
_diffrn_standards_number 0
_exptl_absorpt_coefficient_mu 0.080
_exptl_absorpt_correction_T_max 0.99
_exptl_absorpt_correction_T_min 0.96
_exptl_absorpt_correction_type multi-scan
_exptl_absorpt_process_details 'DENZO/SCALEPACK (Otwinowski & Minor, 1997)'
_exptl_crystal_colour clear_colourless
_exptl_crystal_density_diffrn 1.295
_exptl_crystal_density_meas ?
_exptl_crystal_density_method 'not measured'
_exptl_crystal_description plate
_exptl_crystal_F_000 1168
_exptl_crystal_size_max 0.20
_exptl_crystal_size_mid 0.20
_exptl_crystal_size_min 0.10
_refine_diff_density_max 0.31
_refine_diff_density_min -0.33
_refine_ls_extinction_method None
_refine_ls_goodness_of_fit_ref 0.9741
_refine_ls_hydrogen_treatment constr
_refine_ls_matrix_type full
_refine_ls_number_parameters 190
_refine_ls_number_reflns 3216
_refine_ls_number_restraints 0
_refine_ls_R_factor_all 0.0604
_refine_ls_R_factor_gt 0.0421
_refine_ls_shift/su_max 0.0004486
_refine_ls_shift/su_mean 0.0000582
_refine_ls_structure_factor_coef Fsqd
_refine_ls_weighting_details
;
 Method, part 1, Chebychev polynomial, (Watkin, 1994, Prince, 1982) 
 [weight] = 1.0/[A~0~*T~0~(x)+A~1~*T~1~(x) ... +A~n-1~]*T~n-1~(x)] 
 where A~i~ are the Chebychev coefficients listed below and x= Fcalc/Fmax 
 Method = Robust Weighting (Prince, 1982) 
 W = [weight] * [1-(deltaF/6*sigmaF)^2^]^2^ 
 A~i~ are: 
 18.0 28.0 14.1 3.74 
;
_refine_ls_weighting_scheme calc
_refine_ls_wR_factor_all 0.1211
_refine_ls_wR_factor_gt 0.1020
_refine_ls_wR_factor_ref 0.1211
_reflns_limit_h_max 9
_reflns_limit_h_min 0
_reflns_limit_k_max 23
_reflns_limit_k_min 0
_reflns_limit_l_max 26
_reflns_limit_l_min 0
_reflns_number_gt 2443
_reflns_number_total 3216
_reflns_threshold_expression I>2.0\s(I)
_oxford_diffrn_Wilson_B_factor 2.33
_oxford_diffrn_Wilson_scale 9.78
_oxford_refine_ls_r_factor_ref 0.0604
_oxford_refine_ls_scale 0.3124(5)
_oxford_reflns_number_all 3216
_oxford_reflns_threshold_expression_ref I>-3.0\s(I)
_oxford_structure_analysis_title 049tjd15
_cod_data_source_file ol5b01312_si_002.cif
_cod_data_source_block 4s
_cod_depositor_comments
;
The following automatic conversions were performed:

'_chemical_melting_point' value '380-382' was changed to '381.0(10)'
- the average value was taken and precision was estimated.

'_atom_sites_solution_primary' value 'Other' changed to 'other'
according to
/usr/data/users/saulius/crontab/automatic-downloads/rss-feeds/ACS/lib/dictionaries/cif_core.dic
dictionary named 'cif_core.dic' version 2.4.2 from 2011-04-26.

'_exptl_crystal_density_meas' value 'not measured' was changed to '?'
- the value is perceived as not measured.

Automatic conversion script
Id: cif_fix_values 3271 2015-04-21 07:52:19Z andrius 

 Adding full bibliography for 1520573--1520574.cif.
;
_cod_original_sg_symbol_H-M 'P b c a '
_cod_original_formula_sum 'C19 H17 N1 O1'
_cod_database_code 1520574

loop_
_symmetry_equiv_pos_as_xyz
x,y,z
-x,-y,-z
x,-y+1/2,z+1/2
-x,y+1/2,-z+1/2
-x+1/2,-y,z+1/2
x+1/2,y,-z+1/2
x+1/2,-y+1/2,-z
-x+1/2,y+1/2,z

loop_
_atom_site_label
_atom_site_type_symbol
_atom_site_fract_x
_atom_site_fract_y
_atom_site_fract_z
_atom_site_U_iso_or_equiv
_atom_site_occupancy
_atom_site_adp_type
_atom_site_refinement_flags_posn
N1 N 0.61655(17) 0.39282(7) 0.72394(6) 0.0279 1.0000 Uani .
C2 C 0.56141(18) 0.41671(7) 0.66574(7) 0.0242 1.0000 Uani .
C3 C 0.53650(18) 0.37139(7) 0.61142(7) 0.0239 1.0000 Uani .
C4 C 0.56909(18) 0.29596(8) 0.61936(7) 0.0245 1.0000 Uani .
C5 C 0.6312(2) 0.27227(8) 0.67980(7) 0.0281 1.0000 Uani .
C6 C 0.6529(2) 0.32160(8) 0.72943(7) 0.0297 1.0000 Uani .
C7 C 0.52333(18) 0.49694(7) 0.66439(6) 0.0243 1.0000 Uani .
C8 C 0.3985(2) 0.52510(8) 0.70828(7) 0.0284 1.0000 Uani .
C9 C 0.3646(2) 0.59969(8) 0.71056(7) 0.0317 1.0000 Uani .
C10 C 0.4561(2) 0.64662(8) 0.66959(8) 0.0316 1.0000 Uani .
C11 C 0.5793(2) 0.61917(8) 0.62569(7) 0.0290 1.0000 Uani .
C12 C 0.61309(19) 0.54452(8) 0.62269(7) 0.0272 1.0000 Uani .
C13 C 0.4700(2) 0.40357(8) 0.54853(7) 0.0270 1.0000 Uani .
C14 C 0.53848(17) 0.23969(7) 0.56862(7) 0.0246 1.0000 Uani .
C15 C 0.58794(18) 0.24918(8) 0.50410(7) 0.0261 1.0000 Uani .
C16 C 0.56380(19) 0.19389(8) 0.45852(7) 0.0274 1.0000 Uani .
C17 C 0.49072(18) 0.12732(7) 0.47732(7) 0.0254 1.0000 Uani .
C18 C 0.4403(2) 0.11657(7) 0.54159(7) 0.0262 1.0000 Uani .
C19 C 0.46423(19) 0.17208(7) 0.58617(7) 0.0256 1.0000 Uani .
O20 O 0.46497(15) 0.06922(6) 0.43688(5) 0.0319 1.0000 Uani .
C21 C 0.5155(2) 0.07818(9) 0.37066(7) 0.0324 1.0000 Uani .
H51 H 0.6578 0.2218 0.6870 0.0340 1.0000 Uiso R
H61 H 0.6972 0.3056 0.7704 0.0356 1.0000 Uiso R
H81 H 0.3341 0.4918 0.7374 0.0333 1.0000 Uiso R
H91 H 0.2766 0.6192 0.7403 0.0375 1.0000 Uiso R
H101 H 0.4340 0.6986 0.6728 0.0381 1.0000 Uiso R
H111 H 0.6430 0.6511 0.5960 0.0352 1.0000 Uiso R
H121 H 0.6987 0.5256 0.5926 0.0331 1.0000 Uiso R
H131 H 0.3973 0.3683 0.5235 0.0396 1.0000 Uiso R
H132 H 0.5708 0.4188 0.5212 0.0412 1.0000 Uiso R
H133 H 0.3951 0.4478 0.5553 0.0405 1.0000 Uiso R
H151 H 0.6433 0.2938 0.4896 0.0307 1.0000 Uiso R
H161 H 0.5996 0.2027 0.4140 0.0334 1.0000 Uiso R
H181 H 0.3909 0.0702 0.5549 0.0307 1.0000 Uiso R
H191 H 0.4303 0.1645 0.6291 0.0312 1.0000 Uiso R
H211 H 0.4895 0.0318 0.3489 0.0481 1.0000 Uiso R
H212 H 0.6451 0.0900 0.3681 0.0472 1.0000 Uiso R
H213 H 0.4453 0.1190 0.3505 0.0469 1.0000 Uiso R

loop_
_atom_site_aniso_label
_atom_site_aniso_U_11
_atom_site_aniso_U_22
_atom_site_aniso_U_33
_atom_site_aniso_U_23
_atom_site_aniso_U_13
_atom_site_aniso_U_12
N1 0.0323(6) 0.0249(6) 0.0265(6) 0.0010(5) -0.0003(5) -0.0006(5)
C2 0.0240(6) 0.0238(6) 0.0248(6) 0.0008(5) 0.0024(5) -0.0013(5)
C3 0.0233(6) 0.0233(6) 0.0251(6) 0.0008(5) 0.0015(5) -0.0012(5)
C4 0.0237(6) 0.0231(6) 0.0268(6) 0.0005(5) 0.0016(5) -0.0003(5)
C5 0.0336(7) 0.0229(6) 0.0278(7) 0.0022(5) -0.0008(6) 0.0019(6)
C6 0.0366(8) 0.0277(7) 0.0248(6) 0.0020(5) -0.0025(6) 0.0007(6)
C7 0.0257(6) 0.0226(6) 0.0245(6) -0.0008(5) -0.0019(5) -0.0016(5)
C8 0.0300(7) 0.0277(7) 0.0276(7) -0.0003(5) 0.0027(6) -0.0016(6)
C9 0.0326(7) 0.0291(7) 0.0335(8) -0.0044(6) 0.0023(6) 0.0041(6)
C10 0.0356(7) 0.0221(6) 0.0370(8) -0.0015(6) -0.0041(6) 0.0018(6)
C11 0.0323(7) 0.0250(7) 0.0297(7) 0.0024(5) -0.0022(6) -0.0041(5)
C12 0.0290(7) 0.0260(7) 0.0267(7) -0.0012(5) 0.0010(6) -0.0008(5)
C13 0.0317(7) 0.0233(6) 0.0261(7) 0.0018(5) -0.0022(6) -0.0005(6)
C14 0.0234(6) 0.0222(6) 0.0281(7) -0.0003(5) -0.0003(5) 0.0019(5)
C15 0.0257(6) 0.0229(6) 0.0296(7) 0.0018(5) 0.0020(5) -0.0007(5)
C16 0.0287(7) 0.0253(7) 0.0281(7) 0.0000(5) 0.0026(5) 0.0003(6)
C17 0.0257(6) 0.0225(6) 0.0279(7) -0.0029(5) -0.0023(5) 0.0015(5)
C18 0.0289(7) 0.0209(6) 0.0289(7) 0.0019(5) -0.0007(5) -0.0017(5)
C19 0.0282(7) 0.0244(7) 0.0242(6) 0.0030(5) 0.0000(5) 0.0002(5)
O20 0.0423(6) 0.0251(5) 0.0282(5) -0.0042(4) 0.0000(5) -0.0027(4)
C21 0.0341(8) 0.0354(8) 0.0277(7) -0.0061(6) 0.0005(6) -0.0001(6)

loop_
_atom_type_symbol
_atom_type_scat_dispersion_real
_atom_type_scat_dispersion_imag
_atom_type_scat_Cromer_Mann_a1
_atom_type_scat_Cromer_Mann_b1
_atom_type_scat_Cromer_Mann_a2
_atom_type_scat_Cromer_Mann_b2
_atom_type_scat_Cromer_Mann_a3
_atom_type_scat_Cromer_Mann_b3
_atom_type_scat_Cromer_Mann_a4
_atom_type_scat_Cromer_Mann_b4
_atom_type_scat_Cromer_Mann_c
_atom_type_scat_source
C 0.0033 0.0016 2.3100 20.8439 1.0200 10.2075 1.5886 0.5687 0.8650 51.6512 0.2156 'International Tables Vol C 4.2.6.8 and 6.1.1.4'
H 0.0000 0.0000 0.4930 10.5109 0.3229 26.1257 0.1402 3.1424 0.0408 57.7998 0.0030 'International Tables Vol C 4.2.6.8 and 6.1.1.4'
N 0.0061 0.0033 12.2126 0.0057 3.1322 9.8933 2.0125 28.9975 1.1663 0.5826 -11.5290 'International Tables Vol C 4.2.6.8 and 6.1.1.4'
O 0.0106 0.0060 3.0485 13.2771 2.2868 5.7011 1.5463 0.3239 0.8670 32.9089 0.2508 'International Tables Vol C 4.2.6.8 and 6.1.1.4'

loop_
_geom_angle_atom_site_label_1
_geom_angle_atom_site_label_2
_geom_angle_atom_site_label_3
_geom_angle
_geom_angle_publ_flag
C2 N1 C6 117.09(12) yes
N1 C2 C3 124.20(13) yes
N1 C2 C7 113.21(12) yes
C3 C2 C7 122.57(12) yes
C2 C3 C4 117.44(12) yes
C2 C3 C13 119.98(12) yes
C4 C3 C13 122.54(12) yes
C3 C4 C5 117.60(12) yes
C3 C4 C14 124.67(12) yes
C5 C4 C14 117.72(12) yes
C4 C5 C6 120.04(13) yes
C4 C5 H51 120.4 no
C6 C5 H51 119.5 no
C5 C6 N1 123.55(13) yes
C5 C6 H61 120.0 no
N1 C6 H61 116.4 no
C2 C7 C8 118.42(12) yes
C2 C7 C12 122.21(12) yes
C8 C7 C12 119.33(13) yes
C7 C8 C9 120.35(13) yes
C7 C8 H81 119.7 no
C9 C8 H81 120.0 no
C8 C9 C10 119.93(14) yes
C8 C9 H91 120.5 no
C10 C9 H91 119.5 no
C9 C10 C11 120.12(14) yes
C9 C10 H101 118.9 no
C11 C10 H101 120.9 no
C10 C11 C12 120.37(14) yes
C10 C11 H111 121.3 no
C12 C11 H111 118.3 no
C7 C12 C11 119.90(13) yes
C7 C12 H121 119.7 no
C11 C12 H121 120.4 no
C3 C13 H131 112.1 no
C3 C13 H132 110.8 no
H131 C13 H132 107.7 no
C3 C13 H133 112.4 no
H131 C13 H133 107.4 no
H132 C13 H133 106.3 no
C4 C14 C15 123.20(12) yes
C4 C14 C19 119.25(12) yes
C15 C14 C19 117.48(13) yes
C14 C15 C16 121.45(13) yes
C14 C15 H151 121.1 no
C16 C15 H151 117.5 no
C15 C16 C17 119.85(13) yes
C15 C16 H161 118.9 no
C17 C16 H161 121.2 no
C16 C17 C18 119.71(13) yes
C16 C17 O20 124.47(13) yes
C18 C17 O20 115.81(12) yes
C17 C18 C19 119.76(13) yes
C17 C18 H181 119.9 no
C19 C18 H181 120.3 no
C14 C19 C18 121.74(13) yes
C14 C19 H191 118.9 no
C18 C19 H191 119.3 no
C17 O20 C21 117.38(12) yes
O20 C21 H211 106.7 no
O20 C21 H212 109.5 no
H211 C21 H212 110.9 no
O20 C21 H213 110.3 no
H211 C21 H213 110.6 no
H212 C21 H213 108.8 no

loop_
_geom_bond_atom_site_label_1
_geom_bond_atom_site_label_2
_geom_bond_distance
_geom_bond_publ_flag
N1 C2 1.3453(18) yes
N1 C6 1.3369(19) yes
C2 C3 1.4093(19) yes
C2 C7 1.4968(19) yes
C3 C4 1.4121(19) yes
C3 C13 1.5121(19) yes
C4 C5 1.4019(19) yes
C4 C14 1.4886(19) yes
C5 C6 1.377(2) yes
C5 H51 0.958 no
C6 H61 0.956 no
C7 C8 1.399(2) yes
C7 C12 1.3968(19) yes
C8 C9 1.390(2) yes
C8 H81 0.982 no
C9 C10 1.387(2) yes
C9 H91 0.968 no
C10 C11 1.386(2) yes
C10 H101 0.968 no
C11 C12 1.392(2) yes
C11 H111 0.972 no
C12 H121 0.956 no
C13 H131 0.989 no
C13 H132 0.981 no
C13 H133 0.994 no
C14 C15 1.396(2) yes
C14 C19 1.4040(19) yes
C15 C16 1.395(2) yes
C15 H151 0.964 no
C16 C17 1.391(2) yes
C16 H161 0.972 no
C17 C18 1.395(2) yes
C17 O20 1.3671(16) yes
C18 C19 1.3842(19) yes
C18 H181 0.966 no
C19 H191 0.935 no
O20 C21 1.4299(18) yes
C21 H211 0.980 no
C21 H212 0.992 no
C21 H213 1.004 no

loop_
_geom_hbond_atom_site_label_D
_geom_hbond_atom_site_label_H
_geom_hbond_atom_site_label_A
_geom_hbond_site_symmetry_A
_geom_hbond_angle_DHA
_geom_hbond_distance_DH
_geom_hbond_distance_HA
_geom_hbond_distance_DA
_geom_hbond_publ_flag
C8 H81 N1 6_456 160.05(4) 0.982 2.561 3.501(2) yes
